data_1573395
_journal_paper_doi 10.1039/D4NJ04537H
_chemical_formula_moiety 'C14 H13 N O'
_chemical_formula_sum 'C14 H13 N O'
_chemical_formula_weight 211.25
_space_group_crystal_system orthorhombic
_space_group_IT_number 61
_space_group_name_Hall '-P 2ac 2ab'
_space_group_name_H-M_alt 'P b c a'
_atom_sites_solution_hydrogens geom
_atom_sites_solution_primary dual
_audit_creation_date 2022-06-26
_audit_creation_method
;
Olex2 1.5
(compiled 2022.04.07 svn.rca3783a0 for OlexSys, GUI svn.r6498)
;
_audit_update_record
;
2024-10-14 deposited with the CCDC.	2024-12-04 downloaded from the CCDC.
;
_cell_angle_alpha 90
_cell_angle_beta 90
_cell_angle_gamma 90
_cell_formula_units_Z 8
_cell_length_a 9.1158(10)
_cell_length_b 9.8374(13)
_cell_length_c 25.365(3)
_cell_measurement_reflns_used 3294
_cell_measurement_temperature 149.99(10)
_cell_measurement_theta_max 70.0740
_cell_measurement_theta_min 3.4330
_cell_volume 2274.6(5)
_computing_cell_refinement 'CrysAlisPro 1.171.39.33c (Rigaku OD, 2017)'
_computing_data_collection 'CrysAlisPro 1.171.39.33c (Rigaku OD, 2017)'
_computing_data_reduction 'CrysAlisPro 1.171.39.33c (Rigaku OD, 2017)'
_computing_molecular_graphics 'Olex2 1.5 (Dolomanov et al., 2009)'
_computing_publication_material 'Olex2 1.5 (Dolomanov et al., 2009)'
_computing_structure_refinement 'SHELXL 2018/3 (Sheldrick, 2015)'
_computing_structure_solution 'SHELXT 2014/5 (Sheldrick, 2014)'
_diffrn_ambient_environment N~2~
_diffrn_ambient_temperature 149.99(10)
_diffrn_detector 'CCD plate'
_diffrn_measured_fraction_theta_full 0.977
_diffrn_measured_fraction_theta_max 0.946
_diffrn_measurement_details
;
List of Runs (angles in degrees, time in seconds):

  # Type    Start    End  Width  t~exp~   \w     \q     \k     \f   Frames
#--------------------------------------------------------------------------
  1  \w     55.00  89.00   0.50    0.50    --   42.30  57.00-120.00   68
  2  \w     81.00 112.00   0.50    0.50    --   42.30  77.00 150.00   62
  3  \w     94.00 132.00   0.50    0.50    --   42.30  57.00-120.00   76
  4  \w     24.00  50.00   0.50    0.50    --   42.30  57.00-120.00   52
  5  \w     80.00 132.00   0.50    0.50    --   42.30  77.00 -90.00  104
  6  \w     98.00 131.00   0.50    0.50    --   42.30  77.00   0.00   66
  7  \w     69.00 128.00   0.50    0.50    --  101.00 -63.00  60.00  118
  8  \w    139.00 175.00   0.50    0.50    --  101.00  82.00 120.00   72
  9  \w    118.00 177.00   0.50    0.50    --  101.00  82.00-120.00  118
 10  \w     40.00  66.00   0.50    0.50    --  101.00 -63.00  60.00   52
 11  \w     71.00 130.00   0.50    0.50    --  101.00  50.00 -60.00  118
 12  \w     90.00 122.00   0.50    0.50    --  101.00  82.00 120.00   64
 13  \w     12.00 140.00   0.50    0.50    --  101.00 -82.00  60.00  256
 14  \w    -23.00  80.00   0.50    0.50    --   42.10 -82.00 -30.00  206
 15  \w     -6.00  58.00   0.50    0.50    --   42.10 -57.00 -30.00  128
 16  \w    -11.00  49.00   0.50    0.50    --   42.10 -82.00 120.00  120
 17  \w     21.00  67.00   0.50    0.50    --   42.10 -57.00  90.00   92
;
_diffrn_measurement_device 'four-circle diffractometer'
_diffrn_measurement_device_type 'XtaLAB AFC12 (RINC): Kappa single'
_diffrn_measurement_method '\w scans'
_diffrn_orient_matrix_type 'CrysAlisPro convention (1999,Acta A55,543-557)'
_diffrn_orient_matrix_UB_11 0.0761053000
_diffrn_orient_matrix_UB_12 -0.1034195000
_diffrn_orient_matrix_UB_13 0.0362206000
_diffrn_orient_matrix_UB_21 0.1069933000
_diffrn_orient_matrix_UB_22 -0.0368388000
_diffrn_orient_matrix_UB_23 -0.0449241000
_diffrn_orient_matrix_UB_31 0.1062973000
_diffrn_orient_matrix_UB_32 0.1114364000
_diffrn_orient_matrix_UB_33 0.0192302000
_diffrn_radiation_monochromator mirror
_diffrn_radiation_probe x-ray
_diffrn_radiation_type 'Cu K\a'
_diffrn_radiation_wavelength 1.54184
_diffrn_reflns_av_R_equivalents 0.0704
_diffrn_reflns_av_unetI/netI 0.0615
_diffrn_reflns_Laue_measured_fraction_full 0.977
_diffrn_reflns_Laue_measured_fraction_max 0.946
_diffrn_reflns_limit_h_max 11
_diffrn_reflns_limit_h_min -7
_diffrn_reflns_limit_k_max 11
_diffrn_reflns_limit_k_min -9
_diffrn_reflns_limit_l_max 29
_diffrn_reflns_limit_l_min -30
_diffrn_reflns_number 7979
_diffrn_reflns_point_group_measured_fraction_full 0.977
_diffrn_reflns_point_group_measured_fraction_max 0.946
_diffrn_reflns_theta_full 67.684
_diffrn_reflns_theta_max 71.190
_diffrn_reflns_theta_min 3.485
_diffrn_source 'Rotating-anode X-ray tube'
_diffrn_source_type 'Rigaku (Cu) X-ray Source'
_exptl_absorpt_coefficient_mu 0.613
_exptl_absorpt_correction_T_max 1.00000
_exptl_absorpt_correction_T_min 0.72397
_exptl_absorpt_correction_type multi-scan
_exptl_absorpt_process_details
;
CrysAlisPro 1.171.39.33c (Rigaku Oxford Diffraction, 2017)
Empirical absorption correction using spherical harmonics,
 implemented in SCALE3 ABSPACK scaling algorithm.
;
_exptl_crystal_colour 'clear light colourless'
_exptl_crystal_density_diffrn 1.234
_exptl_crystal_description block
_exptl_crystal_F_000 896
_exptl_crystal_size_max 0.15
_exptl_crystal_size_mid 0.12
_exptl_crystal_size_min 0.11
_refine_diff_density_max 0.326
_refine_diff_density_min -0.388
_refine_diff_density_rms 0.089
_refine_ls_extinction_method none
_refine_ls_goodness_of_fit_ref 1.111
_refine_ls_hydrogen_treatment constr
_refine_ls_matrix_type full
_refine_ls_number_parameters 146
_refine_ls_number_reflns 2090
_refine_ls_number_restraints 0
_refine_ls_restrained_S_all 1.111
_refine_ls_R_factor_all 0.1071
_refine_ls_R_factor_gt 0.0771
_refine_ls_shift/su_max 0.000
_refine_ls_shift/su_mean 0.000
_refine_ls_structure_factor_coef Fsqd
_refine_ls_weighting_details 'w=1/[\s^2^(Fo^2^)+(0.1718P)^2^] where P=(Fo^2^+2Fc^2^)/3'
_refine_ls_weighting_scheme calc
_refine_ls_wR_factor_gt 0.2090
_refine_ls_wR_factor_ref 0.2623
_reflns_Friedel_coverage 0.000
_reflns_number_gt 1400
_reflns_number_total 2090
_reflns_threshold_expression 'I > 2\s(I)'
_cod_data_source_file d4nj04537h2.cif
_cod_data_source_block 621-01
_cod_database_code 1573395
_shelx_shelxl_version_number 2018/3
_shelx_space_group_comment
;
The symmetry employed for this shelxl refinement is uniquely defined
by the following loop, which should always be used as a source of
symmetry information in preference to the above space-group names.
They are only intended as comments.
;
_olex2_refinement_description
;
1. Fixed Uiso
 At 1.2 times of:
  All C(H) groups, All N(H) groups
 At 1.5 times of:
  All C(H,H,H) groups
2.a Aromatic/amide H refined with riding coordinates:
 N1(H1), C4(H4), C6(H6), C9(H9), C10(H10), C3(H3), C2(H2), C14(H14), C13(H13),
 C1(H1A)
2.b Idealised Me refined as rotating group:
 C12(H12A,H12B,H12C)
;
_olex2_submission_special_instructions 'No special instructions were received'
_oxdiff_exptl_absorpt_empirical_details
;
Empirical correction (ABSPACK) includes:
- Absorption correction using spherical harmonics
- Frame scaling
;
_oxdiff_exptl_absorpt_empirical_full_max 3.688
_oxdiff_exptl_absorpt_empirical_full_min 0.464

loop_
_space_group_symop_operation_xyz
'x, y, z'
'-x+1/2, -y, z+1/2'
'-x, y+1/2, -z+1/2'
'x+1/2, -y+1/2, -z'
'-x, -y, -z'
'x-1/2, y, -z-1/2'
'x, -y-1/2, z-1/2'
'-x-1/2, y-1/2, z'

loop_
_atom_site_label
_atom_site_type_symbol
_atom_site_fract_x
_atom_site_fract_y
_atom_site_fract_z
_atom_site_U_iso_or_equiv
_atom_site_adp_type
_atom_site_occupancy
_atom_site_site_symmetry_order
_atom_site_calc_flag
_atom_site_refinement_flags_posn
_atom_site_refinement_flags_adp
_atom_site_refinement_flags_occupancy
_atom_site_disorder_assembly
_atom_site_disorder_group
O1 O 0.81701(19) 0.3403(2) 0.63746(8) 0.0503(6) Uani 1 1 d . . . . .
N1 N 0.7221(2) 0.5501(2) 0.62252(8) 0.0400(6) Uani 1 1 d . . . . .
H1 H 0.738517 0.636025 0.624541 0.048 Uiso 1 1 calc R U . . .
C8 C 0.5871(3) 0.5077(3) 0.59938(10) 0.0394(7) Uani 1 1 d . . . . .
C7 C 0.8259(3) 0.4655(3) 0.64149(10) 0.0389(7) Uani 1 1 d . . . . .
C5 C 0.9513(2) 0.5290(3) 0.67015(10) 0.0375(7) Uani 1 1 d . . . . .
C4 C 0.9888(3) 0.6661(3) 0.66486(11) 0.0419(7) Uani 1 1 d . . . . .
H4 H 0.935367 0.721642 0.642239 0.050 Uiso 1 1 calc R U . . .
C6 C 1.0329(3) 0.4475(3) 0.70416(10) 0.0424(7) Uani 1 1 d . . . . .
H6 H 1.010608 0.355591 0.707370 0.051 Uiso 1 1 calc R U . . .
C11 C 0.3158(3) 0.4348(3) 0.55583(11) 0.0441(8) Uani 1 1 d . . . . .
C9 C 0.5788(3) 0.4037(3) 0.56278(11) 0.0430(8) Uani 1 1 d . . . . .
H9 H 0.663195 0.357766 0.552469 0.052 Uiso 1 1 calc R U . . .
C10 C 0.4440(3) 0.3685(3) 0.54156(10) 0.0457(8) Uani 1 1 d . . . . .
H10 H 0.439400 0.298359 0.517034 0.055 Uiso 1 1 calc R U . . .
C3 C 1.1050(3) 0.7195(3) 0.69313(11) 0.0449(7) Uani 1 1 d . . . . .
H3 H 1.129948 0.810576 0.689173 0.054 Uiso 1 1 calc R U . . .
C2 C 1.1465(3) 0.5023(3) 0.73309(10) 0.0494(8) Uani 1 1 d . . . . .
H2 H 1.198088 0.447904 0.756658 0.059 Uiso 1 1 calc R U . . .
C14 C 0.4600(3) 0.5758(3) 0.61431(12) 0.0462(8) Uani 1 1 d . . . . .
H14 H 0.464655 0.645607 0.638997 0.055 Uiso 1 1 calc R U . . .
C13 C 0.3266(3) 0.5396(3) 0.59238(11) 0.0502(8) Uani 1 1 d . . . . .
H13 H 0.242409 0.586408 0.602300 0.060 Uiso 1 1 calc R U . . .
C1 C 1.1841(3) 0.6382(3) 0.72721(12) 0.0481(8) Uani 1 1 d . . . . .
H1A H 1.262326 0.674371 0.746141 0.058 Uiso 1 1 calc R U . . .
C12 C 0.1699(3) 0.3971(4) 0.53207(13) 0.0604(10) Uani 1 1 d . . . . .
H12A H 0.175204 0.405172 0.494404 0.091 Uiso 1 1 calc R U . . .
H12B H 0.095428 0.457052 0.545325 0.091 Uiso 1 1 calc R U . . .
H12C H 0.146093 0.305110 0.541354 0.091 Uiso 1 1 calc R U . . .

loop_
_atom_site_aniso_label
_atom_site_aniso_U_11
_atom_site_aniso_U_22
_atom_site_aniso_U_33
_atom_site_aniso_U_23
_atom_site_aniso_U_13
_atom_site_aniso_U_12
O1 0.0434(12) 0.0404(13) 0.0672(15) 0.0011(10) -0.0086(9) 0.0014(9)
N1 0.0361(12) 0.0358(12) 0.0481(13) 0.0001(11) -0.0052(9) -0.0018(10)
C8 0.0349(14) 0.0422(18) 0.0412(14) 0.0007(12) -0.0016(10) -0.0012(12)
C7 0.0347(14) 0.0404(18) 0.0416(16) 0.0018(12) 0.0021(10) 0.0029(12)
C5 0.0326(13) 0.0397(17) 0.0400(14) 0.0010(12) 0.0041(10) 0.0013(11)
C4 0.0369(14) 0.0421(18) 0.0467(16) 0.0045(13) 0.0005(11) -0.0002(12)
C6 0.0411(16) 0.0428(17) 0.0432(16) 0.0024(13) 0.0013(10) 0.0026(13)
C11 0.0379(15) 0.0507(19) 0.0438(16) 0.0017(14) -0.0003(10) -0.0052(12)
C9 0.0409(15) 0.0466(19) 0.0417(16) -0.0016(13) -0.0006(11) 0.0032(12)
C10 0.0498(17) 0.0491(18) 0.0381(16) -0.0021(14) -0.0030(11) -0.0022(13)
C3 0.0434(15) 0.0425(18) 0.0489(16) 0.0006(13) -0.0004(11) -0.0040(12)
C2 0.0473(16) 0.053(2) 0.0482(17) 0.0023(14) -0.0080(12) 0.0056(14)
C14 0.0406(16) 0.0490(19) 0.0491(17) -0.0105(13) 0.0000(11) 0.0006(13)
C13 0.0347(15) 0.059(2) 0.0567(18) -0.0058(16) 0.0007(11) 0.0022(14)
C1 0.0410(15) 0.055(2) 0.0489(18) -0.0079(15) -0.0047(11) -0.0026(13)
C12 0.0450(18) 0.075(3) 0.061(2) -0.0050(17) -0.0086(13) -0.0050(16)

loop_
_atom_type_symbol
_atom_type_description
_atom_type_scat_dispersion_real
_atom_type_scat_dispersion_imag
_atom_type_scat_source
C C 0.0181 0.0091 'International Tables Vol C Tables 4.2.6.8 and 6.1.1.4'
H H 0.0000 0.0000 'International Tables Vol C Tables 4.2.6.8 and 6.1.1.4'
N N 0.0311 0.0180 'International Tables Vol C Tables 4.2.6.8 and 6.1.1.4'
O O 0.0492 0.0322 'International Tables Vol C Tables 4.2.6.8 and 6.1.1.4'

loop_
_geom_angle_atom_site_label_1
_geom_angle_atom_site_label_2
_geom_angle_atom_site_label_3
_geom_angle
_geom_angle_site_symmetry_1
_geom_angle_site_symmetry_3
_geom_angle_publ_flag
C8 N1 H1 117.6 . . ?
C7 N1 H1 117.6 . . ?
C7 N1 C8 124.9(2) . . ?
C9 C8 N1 122.7(2) . . ?
C9 C8 C14 119.6(2) . . ?
C14 C8 N1 117.8(2) . . ?
O1 C7 N1 122.5(2) . . ?
O1 C7 C5 120.5(2) . . ?
N1 C7 C5 117.0(2) . . ?
C4 C5 C7 123.0(2) . . ?
C6 C5 C7 118.0(2) . . ?
C6 C5 C4 119.0(2) . . ?
C5 C4 H4 119.9 . . ?
C3 C4 C5 120.3(3) . . ?
C3 C4 H4 119.9 . . ?
C5 C6 H6 119.8 . . ?
C2 C6 C5 120.4(3) . . ?
C2 C6 H6 119.8 . . ?
C10 C11 C13 117.6(2) . . ?
C10 C11 C12 121.6(3) . . ?
C13 C11 C12 120.8(2) . . ?
C8 C9 H9 120.2 . . ?
C8 C9 C10 119.6(2) . . ?
C10 C9 H9 120.2 . . ?
C11 C10 H10 119.0 . . ?
C9 C10 C11 121.9(3) . . ?
C9 C10 H10 119.0 . . ?
C4 C3 H3 119.8 . . ?
C1 C3 C4 120.3(3) . . ?
C1 C3 H3 119.8 . . ?
C6 C2 H2 119.8 . . ?
C6 C2 C1 120.3(3) . . ?
C1 C2 H2 119.8 . . ?
C8 C14 H14 120.1 . . ?
C13 C14 C8 119.9(3) . . ?
C13 C14 H14 120.1 . . ?
C11 C13 H13 119.3 . . ?
C14 C13 C11 121.4(3) . . ?
C14 C13 H13 119.3 . . ?
C3 C1 C2 119.7(3) . . ?
C3 C1 H1A 120.2 . . ?
C2 C1 H1A 120.2 . . ?
C11 C12 H12A 109.5 . . ?
C11 C12 H12B 109.5 . . ?
C11 C12 H12C 109.5 . . ?
H12A C12 H12B 109.5 . . ?
H12A C12 H12C 109.5 . . ?
H12B C12 H12C 109.5 . . ?

loop_
_geom_bond_atom_site_label_1
_geom_bond_atom_site_label_2
_geom_bond_distance
_geom_bond_site_symmetry_2
_geom_bond_publ_flag
O1 C7 1.239(3) . ?
N1 H1 0.8600 . ?
N1 C8 1.425(3) . ?
N1 C7 1.349(3) . ?
C8 C9 1.383(4) . ?
C8 C14 1.391(4) . ?
C7 C5 1.492(3) . ?
C5 C4 1.398(4) . ?
C5 C6 1.393(4) . ?
C4 H4 0.9300 . ?
C4 C3 1.383(4) . ?
C6 H6 0.9300 . ?
C6 C2 1.379(3) . ?
C11 C10 1.386(4) . ?
C11 C13 1.390(4) . ?
C11 C12 1.506(3) . ?
C9 H9 0.9300 . ?
C9 C10 1.385(4) . ?
C10 H10 0.9300 . ?
C3 H3 0.9300 . ?
C3 C1 1.381(4) . ?
C2 H2 0.9300 . ?
C2 C1 1.389(4) . ?
C14 H14 0.9300 . ?
C14 C13 1.384(4) . ?
C13 H13 0.9300 . ?
C1 H1A 0.9300 . ?
C12 H12A 0.9600 . ?
C12 H12B 0.9600 . ?
C12 H12C 0.9600 . ?

loop_
_geom_torsion_atom_site_label_1
_geom_torsion_atom_site_label_2
_geom_torsion_atom_site_label_3
_geom_torsion_atom_site_label_4
_geom_torsion
_geom_torsion_site_symmetry_1
_geom_torsion_site_symmetry_2
_geom_torsion_site_symmetry_3
_geom_torsion_site_symmetry_4
_geom_torsion_publ_flag
O1 C7 C5 C4 163.1(3) . . . . ?
O1 C7 C5 C6 -17.8(3) . . . . ?
N1 C8 C9 C10 -179.5(2) . . . . ?
N1 C8 C14 C13 179.1(3) . . . . ?
N1 C7 C5 C4 -19.5(3) . . . . ?
N1 C7 C5 C6 159.6(2) . . . . ?
C8 N1 C7 O1 4.6(4) . . . . ?
C8 N1 C7 C5 -172.7(2) . . . . ?
C8 C9 C10 C11 0.1(4) . . . . ?
C8 C14 C13 C11 0.7(5) . . . . ?
C7 N1 C8 C9 -45.1(4) . . . . ?
C7 N1 C8 C14 135.5(3) . . . . ?
C7 C5 C4 C3 179.0(2) . . . . ?
C7 C5 C6 C2 -177.6(2) . . . . ?
C5 C4 C3 C1 -0.6(4) . . . . ?
C5 C6 C2 C1 -2.3(4) . . . . ?
C4 C5 C6 C2 1.6(4) . . . . ?
C4 C3 C1 C2 -0.1(4) . . . . ?
C6 C5 C4 C3 -0.1(4) . . . . ?
C6 C2 C1 C3 1.6(4) . . . . ?
C9 C8 C14 C13 -0.2(4) . . . . ?
C10 C11 C13 C14 -0.8(4) . . . . ?
C14 C8 C9 C10 -0.2(4) . . . . ?
C13 C11 C10 C9 0.3(4) . . . . ?
C12 C11 C10 C9 179.2(3) . . . . ?
C12 C11 C13 C14 -179.6(3) . . . . ?
